data_7006227
loop_
_publ_author_name
'Konkol, Marcin'
'Spaniol, Thomas P.'
'Kondracka, Ma\/lgorzata'
'Okuda, Jun'

_publ_section_title
;
 Lutetium alkyl and hydride complexes in a non-cyclopentadienyl
 coordination environment.
;
_journal_issue 36
_journal_name_full 'Dalton transactions (Cambridge, England : 2003)'
_journal_page_first 4095
_journal_page_last 4102
_journal_paper_doi 10.1039/b710228n
_journal_year 2007
_chemical_formula_sum 'C39 H65 Lu O5 S'
_chemical_formula_weight 820.98
_chemical_name_common
;
Bis(tetrahydrofurane)-mu-hydrido-thiobis(6-tert-butyl-4-
methylphenolato)-lutetium(iii) dimer
;
_chemical_name_systematic
;
Bis(tetrahydrofurane)-\m-hydrido-thiobis(6-tert-butyl-4-methylphenolato)-
lutetium(III) dimer
;
_space_group_IT_number 15
_symmetry_cell_setting monoclinic
_symmetry_space_group_name_Hall '-C 2yc'
_symmetry_space_group_name_H-M 'C 1 2/c 1'
_atom_sites_solution_hydrogens geom
_atom_sites_solution_primary direct
_atom_sites_solution_secondary difmap
_audit_creation_method SHELXL-97
_cell_angle_alpha 90.00
_cell_angle_beta 121.466(5)
_cell_angle_gamma 90.00
_cell_formula_units_Z 8
_cell_length_a 29.835(9)
_cell_length_b 17.805(6)
_cell_length_c 18.098(6)
_cell_measurement_reflns_used 982
_cell_measurement_temperature 140(2)
_cell_measurement_theta_max 28.19
_cell_measurement_theta_min 2.19
_cell_volume 8200(5)
_computing_cell_refinement 'Bruker SMART (2001)'
_computing_data_collection 'Bruker SMART (2001)'
_computing_data_reduction 'Bruker SAINT+ (1999)'
_computing_structure_refinement 'SHELXL-97 (Sheldrick, 1997)'
_computing_structure_solution 'SHELXS-86 (Sheldrick, 1986)'
_diffrn_ambient_temperature 140(2)
_diffrn_measured_fraction_theta_full 0.990
_diffrn_measured_fraction_theta_max 0.990
_diffrn_measurement_device_type 'CCD area detector'
_diffrn_measurement_method 'phi and omega scans'
_diffrn_radiation_monochromator graphite
_diffrn_radiation_source 'fine-focus sealed tube'
_diffrn_radiation_type MoK\a
_diffrn_radiation_wavelength 0.71073
_diffrn_reflns_av_R_equivalents 0.0280
_diffrn_reflns_av_sigmaI/netI 0.0247
_diffrn_reflns_limit_h_max 39
_diffrn_reflns_limit_h_min -39
_diffrn_reflns_limit_k_max 23
_diffrn_reflns_limit_k_min -23
_diffrn_reflns_limit_l_max 23
_diffrn_reflns_limit_l_min -24
_diffrn_reflns_number 42018
_diffrn_reflns_theta_full 28.36
_diffrn_reflns_theta_max 28.36
_diffrn_reflns_theta_min 2.26
_exptl_absorpt_coefficient_mu 2.496
_exptl_absorpt_correction_T_max 0.5214
_exptl_absorpt_correction_T_min 0.3159
_exptl_absorpt_correction_type empirical
_exptl_absorpt_process_details 'Bruker SADABS'
_exptl_crystal_colour colourless
_exptl_crystal_density_diffrn 1.330
_exptl_crystal_density_method 'not measured'
_exptl_crystal_description fragment
_exptl_crystal_F_000 3407
_exptl_crystal_size_max 0.60
_exptl_crystal_size_mid 0.30
_exptl_crystal_size_min 0.30
_refine_diff_density_max 1.783
_refine_diff_density_min -0.513
_refine_diff_density_rms 0.107
_refine_ls_extinction_method none
_refine_ls_goodness_of_fit_ref 0.987
_refine_ls_hydrogen_treatment mixed
_refine_ls_matrix_type full
_refine_ls_number_parameters 414
_refine_ls_number_reflns 10147
_refine_ls_number_restraints 14
_refine_ls_restrained_S_all 0.998
_refine_ls_R_factor_all 0.0332
_refine_ls_R_factor_gt 0.0256
_refine_ls_shift/su_max 0.001
_refine_ls_shift/su_mean 0.000
_refine_ls_structure_factor_coef Fsqd
_refine_ls_weighting_details 'calc w=1/[\s^2^(Fo^2^)+(0.0366P)^2^+23.6656P] where P=(Fo^2^+2Fc^2^)/3'
_refine_ls_weighting_scheme calc
_refine_ls_wR_factor_gt 0.0633
_refine_ls_wR_factor_ref 0.0682
_reflns_number_gt 8778
_reflns_number_total 10147
_reflns_threshold_expression >2sigma(I)
_cod_data_source_file b710228n.txt
_cod_data_source_block mk7
_cod_original_sg_symbol_H-M 'C 2/c'
_cod_database_code 7006227

loop_
_symmetry_equiv_pos_as_xyz
'x, y, z'
'-x, y, -z+1/2'
'x+1/2, y+1/2, z'
'-x+1/2, y+1/2, -z+1/2'
'-x, -y, -z'
'x, -y, z-1/2'
'-x+1/2, -y+1/2, -z'
'x+1/2, -y+1/2, z-1/2'

loop_
_atom_site_label
_atom_site_type_symbol
_atom_site_fract_x
_atom_site_fract_y
_atom_site_fract_z
_atom_site_U_iso_or_equiv
_atom_site_adp_type
_atom_site_occupancy
_atom_site_symmetry_multiplicity
_atom_site_calc_flag
_atom_site_refinement_flags
_atom_site_disorder_assembly
_atom_site_disorder_group
Lu Lu 0.480016(4) 0.235468(6) 0.138753(6) 0.01481(4) Uani 1 1 d . . .
H1 H 0.4552(13) 0.2383(17) 0.227(2) 0.026(9) Uiso 1 1 d . . .
S S 0.44373(2) 0.23982(4) -0.04542(4) 0.01843(12) Uani 1 1 d . . .
O1 O 0.43179(7) 0.33136(10) 0.08109(11) 0.0199(4) Uani 1 1 d . . .
O2 O 0.42286(7) 0.15043(11) 0.07161(11) 0.0207(4) Uani 1 1 d . . .
O3 O 0.54441(7) 0.31177(11) 0.13550(12) 0.0241(4) Uani 1 1 d . . .
O4 O 0.53689(7) 0.14627(11) 0.13571(12) 0.0267(4) Uani 1 1 d . . .
C1 C 0.40596(9) 0.36038(14) 0.00219(15) 0.0176(5) Uani 1 1 d . . .
C2 C 0.40772(9) 0.32508(15) -0.06653(15) 0.0184(5) Uani 1 1 d . . .
C3 C 0.38275(10) 0.35525(16) -0.14973(16) 0.0216(5) Uani 1 1 d . . .
H3 H 0.3855 0.3308 -0.1939 0.026 Uiso 1 1 calc R . .
C4 C 0.35382(10) 0.42102(16) -0.16817(16) 0.0231(5) Uani 1 1 d . . .
C5 C 0.35077(10) 0.45485(15) -0.10168(17) 0.0220(5) Uani 1 1 d . . .
H5 H 0.3307 0.4996 -0.1144 0.026 Uiso 1 1 calc R . .
C6 C 0.37545(10) 0.42688(15) -0.01733(16) 0.0189(5) Uani 1 1 d . . .
C7 C 0.32543(13) 0.4540(2) -0.25858(19) 0.0363(7) Uani 1 1 d . . .
H7A H 0.2902 0.4322 -0.2924 0.054 Uiso 1 1 calc R . .
H7B H 0.3451 0.4425 -0.2868 0.054 Uiso 1 1 calc R . .
H7C H 0.3226 0.5085 -0.2551 0.054 Uiso 1 1 calc R . .
C8 C 0.36754(10) 0.46403(15) 0.05195(17) 0.0220(5) Uani 1 1 d . . .
C9 C 0.34112(11) 0.40638(17) 0.08093(18) 0.0272(6) Uani 1 1 d . . .
H9A H 0.3077 0.3900 0.0306 0.041 Uiso 1 1 calc R . .
H9B H 0.3345 0.4296 0.1235 0.041 Uiso 1 1 calc R . .
H9C H 0.3643 0.3629 0.1072 0.041 Uiso 1 1 calc R . .
C10 C 0.42036(11) 0.48971(17) 0.12979(18) 0.0275(6) Uani 1 1 d . . .
H10A H 0.4439 0.4464 0.1545 0.041 Uiso 1 1 calc R . .
H10B H 0.4146 0.5118 0.1737 0.041 Uiso 1 1 calc R . .
H10C H 0.4362 0.5273 0.1108 0.041 Uiso 1 1 calc R . .
C11 C 0.33126(13) 0.53294(18) 0.0165(2) 0.0340(7) Uani 1 1 d . . .
H11A H 0.3472 0.5710 -0.0019 0.051 Uiso 1 1 calc R . .
H11B H 0.3264 0.5538 0.0619 0.051 Uiso 1 1 calc R . .
H11C H 0.2971 0.5179 -0.0331 0.051 Uiso 1 1 calc R . .
C12 C 0.39486(10) 0.16924(15) -0.07654(16) 0.0195(5) Uani 1 1 d . . .
C13 C 0.39073(9) 0.13207(14) -0.01105(15) 0.0185(5) Uani 1 1 d . . .
C14 C 0.35171(10) 0.07525(15) -0.03737(16) 0.0209(5) Uani 1 1 d . . .
C15 C 0.31990(10) 0.05993(16) -0.12553(17) 0.0241(6) Uani 1 1 d . . .
H15 H 0.2938 0.0221 -0.1429 0.029 Uiso 1 1 calc R . .
C16 C 0.32397(10) 0.09681(17) -0.19001(17) 0.0248(6) Uani 1 1 d . . .
C17 C 0.36226(10) 0.15125(16) -0.16437(16) 0.0237(6) Uani 1 1 d . . .
H17 H 0.3665 0.1766 -0.2065 0.028 Uiso 1 1 calc R . .
C18 C 0.28677(12) 0.0784(2) -0.28487(18) 0.0348(7) Uani 1 1 d . . .
H18A H 0.2541 0.1069 -0.3069 0.052 Uiso 1 1 calc R . .
H18B H 0.2789 0.0245 -0.2912 0.052 Uiso 1 1 calc R . .
H18C H 0.3032 0.0919 -0.3178 0.052 Uiso 1 1 calc R . .
C19 C 0.34357(11) 0.03475(17) 0.02950(18) 0.0263(6) Uani 1 1 d . . .
C20 C 0.30110(13) -0.0263(2) -0.0118(2) 0.0399(8) Uani 1 1 d . . .
H20A H 0.2675 -0.0033 -0.0545 0.060 Uiso 1 1 calc R . .
H20B H 0.2976 -0.0510 0.0333 0.060 Uiso 1 1 calc R . .
H20C H 0.3111 -0.0634 -0.0406 0.060 Uiso 1 1 calc R . .
C21 C 0.39481(13) -0.00366(19) 0.0990(2) 0.0380(7) Uani 1 1 d . . .
H21A H 0.4058 -0.0405 0.0713 0.057 Uiso 1 1 calc R . .
H21B H 0.3888 -0.0292 0.1411 0.057 Uiso 1 1 calc R . .
H21C H 0.4224 0.0343 0.1288 0.057 Uiso 1 1 calc R . .
C22 C 0.32577(12) 0.0924(2) 0.0718(2) 0.0342(7) Uani 1 1 d . . .
H22A H 0.3517 0.1330 0.0971 0.051 Uiso 1 1 calc R . .
H22B H 0.3226 0.0679 0.1173 0.051 Uiso 1 1 calc R . .
H22C H 0.2916 0.1132 0.0279 0.051 Uiso 1 1 calc R . .
C23 C 0.56526(11) 0.3151(2) 0.07905(19) 0.0327(7) Uani 1 1 d . . .
H23A H 0.5510 0.2738 0.0362 0.039 Uiso 1 1 calc R . .
H23B H 0.6041 0.3117 0.1129 0.039 Uiso 1 1 calc R . .
C24 C 0.54741(16) 0.3911(2) 0.0342(2) 0.0509(10) Uani 1 1 d . . .
H24A H 0.5154 0.3857 -0.0239 0.061 Uiso 1 1 calc R . .
H24B H 0.5753 0.4146 0.0280 0.061 Uiso 1 1 calc R . .
C25 C 0.53620(14) 0.4379(2) 0.0937(2) 0.0445(9) Uani 1 1 d . . .
H25A H 0.5577 0.4843 0.1126 0.053 Uiso 1 1 calc R . .
H25B H 0.4986 0.4518 0.0641 0.053 Uiso 1 1 calc R . .
C26 C 0.55122(12) 0.38671(17) 0.1699(2) 0.0308(6) Uani 1 1 d . . .
H26A H 0.5881 0.3953 0.2167 0.037 Uiso 1 1 calc R . .
H26B H 0.5281 0.3953 0.1933 0.037 Uiso 1 1 calc R . .
C27 C 0.59332(12) 0.1445(2) 0.1957(2) 0.0415(8) Uani 1 1 d . . .
H27A H 0.6015 0.1351 0.2554 0.050 Uiso 1 1 calc R . .
H27B H 0.6093 0.1930 0.1947 0.050 Uiso 1 1 calc R . .
C28 C 0.61367(16) 0.0837(3) 0.1672(4) 0.091(2) Uani 1 1 d . . .
H28A H 0.6329 0.1045 0.1409 0.110 Uiso 1 1 calc R . .
H28B H 0.6382 0.0521 0.2172 0.110 Uiso 1 1 calc R . .
C29 C 0.57018(16) 0.0397(3) 0.1050(4) 0.089(2) Uani 1 1 d . . .
H29A H 0.5693 -0.0088 0.1308 0.107 Uiso 1 1 calc R . .
H29B H 0.5735 0.0294 0.0542 0.107 Uiso 1 1 calc R . .
C30 C 0.52199(12) 0.08205(19) 0.0781(2) 0.0385(8) Uani 1 1 d . . .
H30A H 0.5059 0.0989 0.0173 0.046 Uiso 1 1 calc R . .
H30B H 0.4963 0.0504 0.0827 0.046 Uiso 1 1 calc R . .
O5 O 0.19990(11) 0.77316(19) 0.22158(19) 0.0617(8) Uani 1 1 d . . .
C31 C 0.23902(16) 0.7166(2) 0.2477(3) 0.0507(10) Uani 1 1 d . . .
H31A H 0.2707 0.7371 0.2503 0.061 Uiso 1 1 calc R . .
H31B H 0.2255 0.6740 0.2063 0.061 Uiso 1 1 calc R . .
C32 C 0.25174(18) 0.6916(3) 0.3347(3) 0.0610(12) Uani 1 1 d . . .
H32A H 0.2881 0.6720 0.3691 0.073 Uiso 1 1 calc R . .
H32B H 0.2270 0.6523 0.3304 0.073 Uiso 1 1 calc R . .
C33 C 0.2457(2) 0.7618(2) 0.3732(3) 0.0598(12) Uani 1 1 d . . .
H33A H 0.2789 0.7908 0.4026 0.072 Uiso 1 1 calc R . .
H33B H 0.2351 0.7505 0.4155 0.072 Uiso 1 1 calc R . .
C34 C 0.20319(15) 0.8043(2) 0.2966(3) 0.0478(9) Uani 1 1 d . . .
H34A H 0.1692 0.7988 0.2934 0.057 Uiso 1 1 calc R . .
H34B H 0.2121 0.8584 0.3016 0.057 Uiso 1 1 calc R . .
C35 C 0.1457(6) 0.7430(8) 0.9872(11) 0.118(2) Uiso 0.50 1 d PD . .
H35A H 0.1500 0.6967 1.0196 0.176 Uiso 0.50 1 calc PR . .
H35B H 0.1104 0.7442 0.9352 0.176 Uiso 0.50 1 calc PR . .
H35C H 0.1504 0.7865 1.0237 0.176 Uiso 0.50 1 calc PR . .
C36 C 0.1850(5) 0.7452(12) 0.9621(11) 0.118(2) Uiso 0.50 1 d PD . .
H36A H 0.1794 0.7916 0.9281 0.141 Uiso 0.50 1 calc PR . .
H36B H 0.1788 0.7020 0.9234 0.141 Uiso 0.50 1 calc PR . .
C37 C 0.2434(5) 0.7431(10) 1.0381(11) 0.118(2) Uiso 0.50 1 d PD . .
H37A H 0.2513 0.7871 1.0763 0.141 Uiso 0.50 1 calc PR . .
H37B H 0.2502 0.6969 1.0729 0.141 Uiso 0.50 1 calc PR . .
C38 C 0.2770(5) 0.7441(11) 0.9989(12) 0.118(2) Uiso 0.50 1 d PD . .
H38A H 0.2664 0.7870 0.9583 0.141 Uiso 0.50 1 calc PR . .
H38B H 0.2710 0.6974 0.9653 0.141 Uiso 0.50 1 calc PR . .
C39 C 0.3349(5) 0.7508(11) 1.0666(12) 0.118(2) Uiso 0.50 1 d PD . .
H39A H 0.3514 0.7011 1.0779 0.176 Uiso 0.50 1 calc PR . .
H39B H 0.3392 0.7710 1.1203 0.176 Uiso 0.50 1 calc PR . .
H39C H 0.3517 0.7847 1.0456 0.176 Uiso 0.50 1 calc PR . .
C40 C 0.0210(9) 0.3804(12) 0.1938(14) 0.193(5) Uiso 0.50 1 d PD . .
H40A H -0.0026 0.4147 0.1471 0.289 Uiso 0.50 1 calc PR . .
H40B H 0.0426 0.3529 0.1766 0.289 Uiso 0.50 1 calc PR . .
H40C H 0.0439 0.4093 0.2465 0.289 Uiso 0.50 1 calc PR . .
C41 C -0.0066(10) 0.3331(11) 0.2087(13) 0.193(5) Uiso 0.50 1 d PD . .
H41A H -0.0143 0.2970 0.1618 0.231 Uiso 0.50 1 calc PR . .
H41B H -0.0391 0.3635 0.1842 0.231 Uiso 0.50 1 calc PR . .
C42 C -0.0160(9) 0.2878(11) 0.2566(18) 0.193(5) Uiso 0.50 1 d PD . .
H42A H -0.0526 0.2699 0.2189 0.231 Uiso 0.50 1 calc PR . .
H42B H -0.0159 0.3196 0.3016 0.231 Uiso 0.50 1 calc PR . .
C43 C 0.0160(10) 0.2204(11) 0.3022(13) 0.193(5) Uiso 0.50 1 d PD . .
H43A H -0.0004 0.1924 0.3293 0.231 Uiso 0.50 1 calc PR . .
H43B H 0.0517 0.2359 0.3484 0.231 Uiso 0.50 1 calc PR . .
C44 C 0.0195(9) 0.1709(11) 0.2378(16) 0.193(5) Uiso 0.50 1 d PD . .
H44A H 0.0363 0.1985 0.2120 0.289 Uiso 0.50 1 calc PR . .
H44B H -0.0160 0.1557 0.1922 0.289 Uiso 0.50 1 calc PR . .
H44C H 0.0402 0.1261 0.2674 0.289 Uiso 0.50 1 calc PR . .

loop_
_atom_site_aniso_label
_atom_site_aniso_U_11
_atom_site_aniso_U_22
_atom_site_aniso_U_33
_atom_site_aniso_U_23
_atom_site_aniso_U_13
_atom_site_aniso_U_12
Lu 0.01594(6) 0.01514(6) 0.00965(5) 0.00006(4) 0.00409(4) 0.00127(4)
S 0.0172(3) 0.0203(3) 0.0147(3) -0.0007(2) 0.0061(2) 0.0014(2)
O1 0.0226(9) 0.0222(10) 0.0112(8) 0.0029(7) 0.0064(7) 0.0051(7)
O2 0.0231(9) 0.0221(10) 0.0124(8) -0.0020(7) 0.0060(7) -0.0018(7)
O3 0.0286(10) 0.0231(10) 0.0224(9) 0.0012(7) 0.0145(8) -0.0017(8)
O4 0.0205(9) 0.0255(11) 0.0223(9) -0.0082(8) 0.0031(8) 0.0049(8)
C1 0.0176(11) 0.0190(12) 0.0132(11) 0.0020(9) 0.0059(9) -0.0009(9)
C2 0.0182(11) 0.0178(12) 0.0162(11) 0.0013(9) 0.0069(9) 0.0007(9)
C3 0.0235(12) 0.0258(14) 0.0151(11) 0.0009(10) 0.0099(10) -0.0010(10)
C4 0.0232(13) 0.0265(14) 0.0152(11) 0.0057(10) 0.0070(10) 0.0006(10)
C5 0.0215(12) 0.0207(13) 0.0214(12) 0.0070(10) 0.0096(10) 0.0032(10)
C6 0.0192(11) 0.0199(13) 0.0168(11) 0.0017(9) 0.0088(10) 0.0002(9)
C7 0.0448(18) 0.0405(19) 0.0205(14) 0.0128(12) 0.0149(13) 0.0117(15)
C8 0.0262(13) 0.0209(13) 0.0198(12) 0.0035(10) 0.0125(10) 0.0066(10)
C9 0.0291(14) 0.0319(16) 0.0257(13) 0.0019(11) 0.0178(12) 0.0013(12)
C10 0.0336(15) 0.0249(15) 0.0239(13) -0.0029(11) 0.0149(12) 0.0001(12)
C11 0.0426(17) 0.0324(17) 0.0289(15) 0.0064(12) 0.0200(14) 0.0167(14)
C12 0.0190(11) 0.0189(13) 0.0153(11) -0.0028(9) 0.0054(9) 0.0006(10)
C13 0.0161(11) 0.0183(12) 0.0158(11) -0.0030(9) 0.0047(9) 0.0035(9)
C14 0.0200(12) 0.0215(13) 0.0196(12) -0.0030(10) 0.0092(10) 0.0019(10)
C15 0.0198(12) 0.0237(14) 0.0233(13) -0.0072(10) 0.0075(10) -0.0004(10)
C16 0.0228(13) 0.0279(15) 0.0160(12) -0.0059(10) 0.0047(10) 0.0026(11)
C17 0.0262(13) 0.0258(14) 0.0148(11) -0.0015(10) 0.0076(10) 0.0043(11)
C18 0.0352(16) 0.0413(19) 0.0180(13) -0.0089(12) 0.0070(12) -0.0069(14)
C19 0.0255(13) 0.0286(15) 0.0223(13) -0.0035(11) 0.0108(11) -0.0069(11)
C20 0.0408(18) 0.044(2) 0.0323(16) -0.0075(14) 0.0171(14) -0.0204(15)
C21 0.0372(17) 0.0330(18) 0.0351(17) 0.0109(13) 0.0129(14) 0.0007(14)
C22 0.0323(15) 0.047(2) 0.0269(15) -0.0073(13) 0.0177(13) -0.0062(14)
C23 0.0253(14) 0.050(2) 0.0244(14) -0.0009(13) 0.0140(12) -0.0055(13)
C24 0.052(2) 0.059(3) 0.0396(19) 0.0132(17) 0.0227(17) -0.0133(19)
C25 0.0384(18) 0.0335(19) 0.055(2) 0.0118(16) 0.0194(16) -0.0060(15)
C26 0.0307(15) 0.0237(15) 0.0339(15) -0.0060(12) 0.0139(13) -0.0065(12)
C27 0.0219(14) 0.0399(19) 0.0378(17) -0.0131(14) -0.0017(12) 0.0102(13)
C28 0.0296(19) 0.098(4) 0.104(4) -0.072(3) 0.005(2) 0.010(2)
C29 0.037(2) 0.073(3) 0.116(4) -0.065(3) 0.011(2) 0.010(2)
C30 0.0308(15) 0.0336(18) 0.0379(17) -0.0204(14) 0.0089(13) 0.0020(13)
O5 0.0441(16) 0.089(2) 0.0391(15) 0.0068(14) 0.0127(13) 0.0211(15)
C31 0.046(2) 0.052(2) 0.062(3) -0.0095(19) 0.034(2) -0.0006(18)
C32 0.062(3) 0.051(3) 0.082(3) 0.016(2) 0.046(2) 0.016(2)
C33 0.079(3) 0.051(3) 0.037(2) -0.0028(17) 0.022(2) -0.007(2)
C34 0.048(2) 0.037(2) 0.058(2) -0.0038(17) 0.0273(18) 0.0069(16)

loop_
_atom_type_symbol
_atom_type_description
_atom_type_scat_dispersion_real
_atom_type_scat_dispersion_imag
_atom_type_scat_source
C C 0.0030 0.0020 'International Tables Vol C Tables 4.2.6.8 and 6.1.1.4'
H H 0.0000 0.0000 'International Tables Vol C Tables 4.2.6.8 and 6.1.1.4'
O O 0.0110 0.0060 'International Tables Vol C Tables 4.2.6.8 and 6.1.1.4'
S S 0.1250 0.1230 'International Tables Vol C Tables 4.2.6.8 and 6.1.1.4'
Lu Lu -0.4720 5.8580 'International Tables Vol C Tables 4.2.6.8 and 6.1.1.4'

loop_
_geom_angle_atom_site_label_1
_geom_angle_atom_site_label_2
_geom_angle_atom_site_label_3
_geom_angle
_geom_angle_site_symmetry_1
_geom_angle_site_symmetry_3
_geom_angle_publ_flag
O1 Lu O2 99.00(8) . . ?
O1 Lu O4 147.77(7) . . ?
O2 Lu O4 83.02(7) . . ?
O1 Lu O3 82.96(7) . . ?
O2 Lu O3 144.13(7) . . ?
O4 Lu O3 77.45(8) . . ?
O1 Lu S 70.43(5) . . ?
O2 Lu S 69.95(5) . . ?
O4 Lu S 80.38(5) . . ?
O3 Lu S 77.26(5) . . ?
O1 Lu Lu 107.31(5) . 2_655 ?
O2 Lu Lu 110.03(5) . 2_655 ?
O4 Lu Lu 101.99(5) . 2_655 ?
O3 Lu Lu 103.32(5) . 2_655 ?
S Lu Lu 177.633(13) . 2_655 ?
O1 Lu H1 86.4(9) . . ?
O2 Lu H1 87.4(9) . . ?
O4 Lu H1 125.8(9) . . ?
O3 Lu H1 128.3(9) . . ?
S Lu H1 143.8(9) . . ?
Lu Lu H1 34.3(9) 2_655 . ?
C12 S C2 103.36(12) . . ?
C12 S Lu 95.56(8) . . ?
C2 S Lu 95.17(8) . . ?
C1 O1 Lu 135.07(16) . . ?
C13 O2 Lu 135.32(17) . . ?
C26 O3 C23 104.6(2) . . ?
C26 O3 Lu 116.82(17) . . ?
C23 O3 Lu 133.70(17) . . ?
C27 O4 C30 108.7(2) . . ?
C27 O4 Lu 124.62(17) . . ?
C30 O4 Lu 126.59(16) . . ?
O1 C1 C2 120.4(2) . . ?
O1 C1 C6 122.0(2) . . ?
C2 C1 C6 117.6(2) . . ?
C3 C2 C1 122.2(2) . . ?
C3 C2 S 118.9(2) . . ?
C1 C2 S 118.91(18) . . ?
C4 C3 C2 120.0(2) . . ?
C4 C3 H3 120.0 . . ?
C2 C3 H3 120.0 . . ?
C3 C4 C5 118.1(2) . . ?
C3 C4 C7 120.9(3) . . ?
C5 C4 C7 121.0(3) . . ?
C4 C5 C6 123.8(3) . . ?
C4 C5 H5 118.1 . . ?
C6 C5 H5 118.1 . . ?
C5 C6 C1 118.2(2) . . ?
C5 C6 C8 121.3(2) . . ?
C1 C6 C8 120.4(2) . . ?
C4 C7 H7A 109.5 . . ?
C4 C7 H7B 109.5 . . ?
H7A C7 H7B 109.5 . . ?
C4 C7 H7C 109.5 . . ?
H7A C7 H7C 109.5 . . ?
H7B C7 H7C 109.5 . . ?
C10 C8 C11 107.9(2) . . ?
C10 C8 C6 110.8(2) . . ?
C11 C8 C6 112.1(2) . . ?
C10 C8 C9 110.3(2) . . ?
C11 C8 C9 107.4(2) . . ?
C6 C8 C9 108.3(2) . . ?
C8 C9 H9A 109.5 . . ?
C8 C9 H9B 109.5 . . ?
H9A C9 H9B 109.5 . . ?
C8 C9 H9C 109.5 . . ?
H9A C9 H9C 109.5 . . ?
H9B C9 H9C 109.5 . . ?
C8 C10 H10A 109.5 . . ?
C8 C10 H10B 109.5 . . ?
H10A C10 H10B 109.5 . . ?
C8 C10 H10C 109.5 . . ?
H10A C10 H10C 109.5 . . ?
H10B C10 H10C 109.5 . . ?
C8 C11 H11A 109.5 . . ?
C8 C11 H11B 109.5 . . ?
H11A C11 H11B 109.5 . . ?
C8 C11 H11C 109.5 . . ?
H11A C11 H11C 109.5 . . ?
H11B C11 H11C 109.5 . . ?
C17 C12 C13 122.0(2) . . ?
C17 C12 S 119.3(2) . . ?
C13 C12 S 118.66(18) . . ?
O2 C13 C12 120.0(2) . . ?
O2 C13 C14 122.3(2) . . ?
C12 C13 C14 117.7(2) . . ?
C15 C14 C13 118.2(2) . . ?
C15 C14 C19 121.2(2) . . ?
C13 C14 C19 120.6(2) . . ?
C14 C15 C16 124.0(3) . . ?
C14 C15 H15 118.0 . . ?
C16 C15 H15 118.0 . . ?
C17 C16 C15 117.8(2) . . ?
C17 C16 C18 121.4(3) . . ?
C15 C16 C18 120.8(3) . . ?
C16 C17 C12 120.3(3) . . ?
C16 C17 H17 119.8 . . ?
C12 C17 H17 119.8 . . ?
C16 C18 H18A 109.5 . . ?
C16 C18 H18B 109.5 . . ?
H18A C18 H18B 109.5 . . ?
C16 C18 H18C 109.5 . . ?
H18A C18 H18C 109.5 . . ?
H18B C18 H18C 109.5 . . ?
C22 C19 C14 108.5(2) . . ?
C22 C19 C20 107.7(3) . . ?
C14 C19 C20 112.3(2) . . ?
C22 C19 C21 110.1(2) . . ?
C14 C19 C21 110.8(2) . . ?
C20 C19 C21 107.3(3) . . ?
C19 C20 H20A 109.5 . . ?
C19 C20 H20B 109.5 . . ?
H20A C20 H20B 109.5 . . ?
C19 C20 H20C 109.5 . . ?
H20A C20 H20C 109.5 . . ?
H20B C20 H20C 109.5 . . ?
C19 C21 H21A 109.5 . . ?
C19 C21 H21B 109.5 . . ?
H21A C21 H21B 109.5 . . ?
C19 C21 H21C 109.5 . . ?
H21A C21 H21C 109.5 . . ?
H21B C21 H21C 109.5 . . ?
C19 C22 H22A 109.5 . . ?
C19 C22 H22B 109.5 . . ?
H22A C22 H22B 109.5 . . ?
C19 C22 H22C 109.5 . . ?
H22A C22 H22C 109.5 . . ?
H22B C22 H22C 109.5 . . ?
O3 C23 C24 104.7(3) . . ?
O3 C23 H23A 110.8 . . ?
C24 C23 H23A 110.8 . . ?
O3 C23 H23B 110.8 . . ?
C24 C23 H23B 110.8 . . ?
H23A C23 H23B 108.9 . . ?
C23 C24 C25 104.7(3) . . ?
C23 C24 H24A 110.8 . . ?
C25 C24 H24A 110.8 . . ?
C23 C24 H24B 110.8 . . ?
C25 C24 H24B 110.8 . . ?
H24A C24 H24B 108.9 . . ?
C26 C25 C24 104.1(3) . . ?
C26 C25 H25A 110.9 . . ?
C24 C25 H25A 110.9 . . ?
C26 C25 H25B 110.9 . . ?
C24 C25 H25B 110.9 . . ?
H25A C25 H25B 109.0 . . ?
O3 C26 C25 104.8(3) . . ?
O3 C26 H26A 110.8 . . ?
C25 C26 H26A 110.8 . . ?
O3 C26 H26B 110.8 . . ?
C25 C26 H26B 110.8 . . ?
H26A C26 H26B 108.9 . . ?
O4 C27 C28 106.6(3) . . ?
O4 C27 H27A 110.4 . . ?
C28 C27 H27A 110.4 . . ?
O4 C27 H27B 110.4 . . ?
C28 C27 H27B 110.4 . . ?
H27A C27 H27B 108.6 . . ?
C29 C28 C27 108.1(3) . . ?
C29 C28 H28A 110.1 . . ?
C27 C28 H28A 110.1 . . ?
C29 C28 H28B 110.1 . . ?
C27 C28 H28B 110.1 . . ?
H28A C28 H28B 108.4 . . ?
C28 C29 C30 108.1(3) . . ?
C28 C29 H29A 110.1 . . ?
C30 C29 H29A 110.1 . . ?
C28 C29 H29B 110.1 . . ?
C30 C29 H29B 110.1 . . ?
H29A C29 H29B 108.4 . . ?
O4 C30 C29 106.7(3) . . ?
O4 C30 H30A 110.4 . . ?
C29 C30 H30A 110.4 . . ?
O4 C30 H30B 110.4 . . ?
C29 C30 H30B 110.4 . . ?
H30A C30 H30B 108.6 . . ?
C34 O5 C31 108.9(3) . . ?
O5 C31 C32 106.0(3) . . ?
O5 C31 H31A 110.5 . . ?
C32 C31 H31A 110.5 . . ?
O5 C31 H31B 110.5 . . ?
C32 C31 H31B 110.5 . . ?
H31A C31 H31B 108.7 . . ?
C31 C32 C33 102.7(3) . . ?
C31 C32 H32A 111.2 . . ?
C33 C32 H32A 111.2 . . ?
C31 C32 H32B 111.2 . . ?
C33 C32 H32B 111.2 . . ?
H32A C32 H32B 109.1 . . ?
C32 C33 C34 103.9(3) . . ?
C32 C33 H33A 111.0 . . ?
C34 C33 H33A 111.0 . . ?
C32 C33 H33B 111.0 . . ?
C34 C33 H33B 111.0 . . ?
H33A C33 H33B 109.0 . . ?
O5 C34 C33 106.8(3) . . ?
O5 C34 H34A 110.4 . . ?
C33 C34 H34A 110.4 . . ?
O5 C34 H34B 110.4 . . ?
C33 C34 H34B 110.4 . . ?
H34A C34 H34B 108.6 . . ?
C36 C35 H35A 109.5 . . ?
C36 C35 H35B 109.5 . . ?
H35A C35 H35B 109.5 . . ?
C36 C35 H35C 109.5 . . ?
H35A C35 H35C 109.5 . . ?
H35B C35 H35C 109.5 . . ?
C35 C36 C37 115.7(13) . . ?
C35 C36 H36A 108.4 . . ?
C37 C36 H36A 108.4 . . ?
C35 C36 H36B 108.4 . . ?
C37 C36 H36B 108.4 . . ?
H36A C36 H36B 107.4 . . ?
C38 C37 C36 107.3(12) . . ?
C38 C37 H37A 110.2 . . ?
C36 C37 H37A 110.2 . . ?
C38 C37 H37B 110.2 . . ?
C36 C37 H37B 110.2 . . ?
H37A C37 H37B 108.5 . . ?
C37 C38 C39 112.4(13) . . ?
C37 C38 H38A 109.1 . . ?
C39 C38 H38A 109.1 . . ?
C37 C38 H38B 109.1 . . ?
C39 C38 H38B 109.1 . . ?
H38A C38 H38B 107.9 . . ?
C38 C39 H39A 109.5 . . ?
C38 C39 H39B 109.5 . . ?
H39A C39 H39B 109.5 . . ?
C38 C39 H39C 109.5 . . ?
H39A C39 H39C 109.5 . . ?
H39B C39 H39C 109.5 . . ?
C41 C40 H40A 109.5 . . ?
C41 C40 H40B 109.5 . . ?
H40A C40 H40B 109.5 . . ?
C41 C40 H40C 109.5 . . ?
H40A C40 H40C 109.5 . . ?
H40B C40 H40C 109.5 . . ?
C40 C41 C42 155(3) . . ?
C40 C41 H41A 97.6 . . ?
C42 C41 H41A 97.6 . . ?
C40 C41 H41B 97.6 . . ?
C42 C41 H41B 97.6 . . ?
H41A C41 H41B 103.6 . . ?
C41 C42 C43 124.3(16) . . ?
C41 C42 H42A 106.3 . . ?
C43 C42 H42A 106.3 . . ?
C41 C42 H42B 106.3 . . ?
C43 C42 H42B 106.3 . . ?
H42A C42 H42B 106.4 . . ?
C42 C43 C44 109.1(15) . . ?
C42 C43 H43A 109.9 . . ?
C44 C43 H43A 109.9 . . ?
C42 C43 H43B 109.9 . . ?
C44 C43 H43B 109.9 . . ?
H43A C43 H43B 108.3 . . ?
C43 C44 H44A 109.5 . . ?
C43 C44 H44B 109.5 . . ?
H44A C44 H44B 109.5 . . ?
C43 C44 H44C 109.5 . . ?
H44A C44 H44C 109.5 . . ?
H44B C44 H44C 109.5 . . ?

loop_
_geom_bond_atom_site_label_1
_geom_bond_atom_site_label_2
_geom_bond_distance
_geom_bond_site_symmetry_2
_geom_bond_publ_flag
Lu O1 2.1229(18) . ?
Lu O2 2.1245(19) . ?
Lu O4 2.3456(19) . ?
Lu O3 2.379(2) . ?
Lu S 2.9191(12) . ?
Lu Lu 3.5530(13) 2_655 ?
Lu H1 2.09(3) . ?
S C12 1.779(3) . ?
S C2 1.782(3) . ?
O1 C1 1.323(3) . ?
O2 C13 1.329(3) . ?
O3 C26 1.441(3) . ?
O3 C23 1.448(3) . ?
O4 C27 1.451(3) . ?
O4 C30 1.452(3) . ?
C1 C2 1.419(3) . ?
C1 C6 1.421(4) . ?
C2 C3 1.393(3) . ?
C3 C4 1.388(4) . ?
C3 H3 0.9500 . ?
C4 C5 1.391(4) . ?
C4 C7 1.514(4) . ?
C5 C6 1.395(3) . ?
C5 H5 0.9500 . ?
C6 C8 1.541(4) . ?
C7 H7A 0.9800 . ?
C7 H7B 0.9800 . ?
C7 H7C 0.9800 . ?
C8 C10 1.536(4) . ?
C8 C11 1.537(4) . ?
C8 C9 1.543(4) . ?
C9 H9A 0.9800 . ?
C9 H9B 0.9800 . ?
C9 H9C 0.9800 . ?
C10 H10A 0.9800 . ?
C10 H10B 0.9800 . ?
C10 H10C 0.9800 . ?
C11 H11A 0.9800 . ?
C11 H11B 0.9800 . ?
C11 H11C 0.9800 . ?
C12 C17 1.400(3) . ?
C12 C13 1.418(4) . ?
C13 C14 1.423(4) . ?
C14 C15 1.393(4) . ?
C14 C19 1.533(4) . ?
C15 C16 1.399(4) . ?
C15 H15 0.9500 . ?
C16 C17 1.381(4) . ?
C16 C18 1.516(4) . ?
C17 H17 0.9500 . ?
C18 H18A 0.9800 . ?
C18 H18B 0.9800 . ?
C18 H18C 0.9800 . ?
C19 C22 1.531(4) . ?
C19 C20 1.535(4) . ?
C19 C21 1.543(4) . ?
C20 H20A 0.9800 . ?
C20 H20B 0.9800 . ?
C20 H20C 0.9800 . ?
C21 H21A 0.9800 . ?
C21 H21B 0.9800 . ?
C21 H21C 0.9800 . ?
C22 H22A 0.9800 . ?
C22 H22B 0.9800 . ?
C22 H22C 0.9800 . ?
C23 C24 1.524(5) . ?
C23 H23A 0.9900 . ?
C23 H23B 0.9900 . ?
C24 C25 1.530(6) . ?
C24 H24A 0.9900 . ?
C24 H24B 0.9900 . ?
C25 C26 1.514(5) . ?
C25 H25A 0.9900 . ?
C25 H25B 0.9900 . ?
C26 H26A 0.9900 . ?
C26 H26B 0.9900 . ?
C27 C28 1.461(5) . ?
C27 H27A 0.9900 . ?
C27 H27B 0.9900 . ?
C28 C29 1.427(5) . ?
C28 H28A 0.9900 . ?
C28 H28B 0.9900 . ?
C29 C30 1.463(5) . ?
C29 H29A 0.9900 . ?
C29 H29B 0.9900 . ?
C30 H30A 0.9900 . ?
C30 H30B 0.9900 . ?
O5 C34 1.422(5) . ?
O5 C31 1.423(5) . ?
C31 C32 1.482(6) . ?
C31 H31A 0.9900 . ?
C31 H31B 0.9900 . ?
C32 C33 1.487(6) . ?
C32 H32A 0.9900 . ?
C32 H32B 0.9900 . ?
C33 C34 1.506(6) . ?
C33 H33A 0.9900 . ?
C33 H33B 0.9900 . ?
C34 H34A 0.9900 . ?
C34 H34B 0.9900 . ?
C35 C36 1.461(15) . ?
C35 H35A 0.9800 . ?
C35 H35B 0.9800 . ?
C35 H35C 0.9800 . ?
C36 C37 1.558(15) . ?
C36 H36A 0.9900 . ?
C36 H36B 0.9900 . ?
C37 C38 1.500(13) . ?
C37 H37A 0.9900 . ?
C37 H37B 0.9900 . ?
C38 C39 1.515(14) . ?
C38 H38A 0.9900 . ?
C38 H38B 0.9900 . ?
C39 H39A 0.9800 . ?
C39 H39B 0.9800 . ?
C39 H39C 0.9800 . ?
C40 C41 1.301(15) . ?
C40 H40A 0.9800 . ?
C40 H40B 0.9800 . ?
C40 H40C 0.9800 . ?
C41 C42 1.318(14) . ?
C41 H41A 0.9900 . ?
C41 H41B 0.9900 . ?
C42 C43 1.487(16) . ?
C42 H42A 0.9900 . ?
C42 H42B 0.9900 . ?
C43 C44 1.506(16) . ?
C43 H43A 0.9900 . ?
C43 H43B 0.9900 . ?
C44 H44A 0.9800 . ?
C44 H44B 0.9800 . ?
C44 H44C 0.9800 . ?

loop_
_geom_torsion_atom_site_label_1
_geom_torsion_atom_site_label_2
_geom_torsion_atom_site_label_3
_geom_torsion_atom_site_label_4
_geom_torsion
_geom_torsion_site_symmetry_1
_geom_torsion_site_symmetry_2
_geom_torsion_site_symmetry_3
_geom_torsion_site_symmetry_4
_geom_torsion_publ_flag
O1 Lu S C12 -103.06(10) . . . . ?
O2 Lu S C12 4.78(10) . . . . ?
O4 Lu S C12 90.81(10) . . . . ?
O3 Lu S C12 169.99(10) . . . . ?
Lu Lu S C12 -85.4(3) 2_655 . . . ?
O1 Lu S C2 0.95(10) . . . . ?
O2 Lu S C2 108.78(10) . . . . ?
O4 Lu S C2 -165.19(10) . . . . ?
O3 Lu S C2 -86.01(10) . . . . ?
Lu Lu S C2 18.6(4) 2_655 . . . ?
O2 Lu O1 C1 -65.3(2) . . . . ?
O4 Lu O1 C1 25.8(3) . . . . ?
O3 Lu O1 C1 78.5(2) . . . . ?
S Lu O1 C1 -0.4(2) . . . . ?
Lu Lu O1 C1 -179.7(2) 2_655 . . . ?
O1 Lu O2 C13 57.6(2) . . . . ?
O4 Lu O2 C13 -89.9(2) . . . . ?
O3 Lu O2 C13 -32.8(3) . . . . ?
S Lu O2 C13 -7.7(2) . . . . ?
Lu Lu O2 C13 169.8(2) 2_655 . . . ?
O1 Lu O3 C26 49.93(18) . . . . ?
O2 Lu O3 C26 145.55(17) . . . . ?
O4 Lu O3 C26 -155.81(19) . . . . ?
S Lu O3 C26 121.38(18) . . . . ?
Lu Lu O3 C26 -56.26(18) 2_655 . . . ?
O1 Lu O3 C23 -100.9(2) . . . . ?
O2 Lu O3 C23 -5.2(3) . . . . ?
O4 Lu O3 C23 53.4(2) . . . . ?
S Lu O3 C23 -29.4(2) . . . . ?
Lu Lu O3 C23 153.0(2) 2_655 . . . ?
O1 Lu O4 C27 107.0(3) . . . . ?
O2 Lu O4 C27 -157.2(3) . . . . ?
O3 Lu O4 C27 53.1(3) . . . . ?
S Lu O4 C27 132.0(3) . . . . ?
Lu Lu O4 C27 -48.1(3) 2_655 . . . ?
O1 Lu O4 C30 -76.6(3) . . . . ?
O2 Lu O4 C30 19.2(2) . . . . ?
O3 Lu O4 C30 -130.6(3) . . . . ?
S Lu O4 C30 -51.6(2) . . . . ?
Lu Lu O4 C30 128.2(2) 2_655 . . . ?
Lu O1 C1 C2 -0.5(4) . . . . ?
Lu O1 C1 C6 179.06(17) . . . . ?
O1 C1 C2 C3 -177.5(2) . . . . ?
C6 C1 C2 C3 2.9(4) . . . . ?
O1 C1 C2 S 1.7(3) . . . . ?
C6 C1 C2 S -177.88(19) . . . . ?
C12 S C2 C3 -85.4(2) . . . . ?
Lu S C2 C3 177.6(2) . . . . ?
C12 S C2 C1 95.4(2) . . . . ?
Lu S C2 C1 -1.6(2) . . . . ?
C1 C2 C3 C4 -1.7(4) . . . . ?
S C2 C3 C4 179.1(2) . . . . ?
C2 C3 C4 C5 -0.1(4) . . . . ?
C2 C3 C4 C7 -178.7(3) . . . . ?
C3 C4 C5 C6 0.6(4) . . . . ?
C7 C4 C5 C6 179.2(3) . . . . ?
C4 C5 C6 C1 0.7(4) . . . . ?
C4 C5 C6 C8 -175.9(3) . . . . ?
O1 C1 C6 C5 178.1(2) . . . . ?
C2 C1 C6 C5 -2.3(4) . . . . ?
O1 C1 C6 C8 -5.3(4) . . . . ?
C2 C1 C6 C8 174.3(2) . . . . ?
C5 C6 C8 C10 -121.4(3) . . . . ?
C1 C6 C8 C10 62.2(3) . . . . ?
C5 C6 C8 C11 -0.8(4) . . . . ?
C1 C6 C8 C11 -177.3(2) . . . . ?
C5 C6 C8 C9 117.5(3) . . . . ?
C1 C6 C8 C9 -59.0(3) . . . . ?
C2 S C12 C17 80.1(2) . . . . ?
Lu S C12 C17 176.8(2) . . . . ?
C2 S C12 C13 -100.8(2) . . . . ?
Lu S C12 C13 -4.1(2) . . . . ?
Lu O2 C13 C12 7.5(4) . . . . ?
Lu O2 C13 C14 -172.89(18) . . . . ?
C17 C12 C13 O2 179.3(2) . . . . ?
S C12 C13 O2 0.3(3) . . . . ?
C17 C12 C13 C14 -0.3(4) . . . . ?
S C12 C13 C14 -179.36(19) . . . . ?
O2 C13 C14 C15 -179.9(2) . . . . ?
C12 C13 C14 C15 -0.3(4) . . . . ?
O2 C13 C14 C19 2.7(4) . . . . ?
C12 C13 C14 C19 -177.7(2) . . . . ?
C13 C14 C15 C16 0.2(4) . . . . ?
C19 C14 C15 C16 177.5(3) . . . . ?
C14 C15 C16 C17 0.6(4) . . . . ?
C14 C15 C16 C18 -178.2(3) . . . . ?
C15 C16 C17 C12 -1.2(4) . . . . ?
C18 C16 C17 C12 177.6(3) . . . . ?
C13 C12 C17 C16 1.1(4) . . . . ?
S C12 C17 C16 -179.8(2) . . . . ?
C15 C14 C19 C22 -114.2(3) . . . . ?
C13 C14 C19 C22 63.1(3) . . . . ?
C15 C14 C19 C20 4.8(4) . . . . ?
C13 C14 C19 C20 -177.9(3) . . . . ?
C15 C14 C19 C21 124.8(3) . . . . ?
C13 C14 C19 C21 -57.9(3) . . . . ?
C26 O3 C23 C24 -39.4(3) . . . . ?
Lu O3 C23 C24 113.9(3) . . . . ?
O3 C23 C24 C25 21.7(3) . . . . ?
C23 C24 C25 C26 2.9(4) . . . . ?
C23 O3 C26 C25 41.5(3) . . . . ?
Lu O3 C26 C25 -117.1(2) . . . . ?
C24 C25 C26 O3 -26.7(3) . . . . ?
C30 O4 C27 C28 6.9(5) . . . . ?
Lu O4 C27 C28 -176.2(3) . . . . ?
O4 C27 C28 C29 -12.6(7) . . . . ?
C27 C28 C29 C30 13.6(8) . . . . ?
C27 O4 C30 C29 1.3(5) . . . . ?
Lu O4 C30 C29 -175.6(3) . . . . ?
C28 C29 C30 O4 -9.2(7) . . . . ?
C34 O5 C31 C32 22.8(5) . . . . ?
O5 C31 C32 C33 -33.8(5) . . . . ?
C31 C32 C33 C34 31.5(5) . . . . ?
C31 O5 C34 C33 -2.3(5) . . . . ?
C32 C33 C34 O5 -18.8(5) . . . . ?
C35 C36 C37 C38 178.8(13) . . . . ?
C36 C37 C38 C39 173.7(18) . . . . ?
C40 C41 C42 C43 -61(6) . . . . ?
C41 C42 C43 C44 -54(3) . . . . ?
